data_7700188
loop_
_publ_author_name
'Gupta, Anand'
'Deka, Rajesh'
'Sarkar, Arup'
'Singh, Harkesh B.'
'Butcher, Ray J.'

_publ_section_title
;
 Oxidation behavior of intramolecularly coordinated unsymmetrical
 diorganotellurides: isolation of novel tetraorganoditelluronic acids,
 [RR'Te(\m-O)(OH)<sub>2</sub>]<sub>2</sub>.
;
_journal_issue 29
_journal_name_full 'Dalton transactions (Cambridge, England : 2003)'
_journal_page_first 10979
_journal_page_last 10985
_journal_paper_doi 10.1039/c9dt01926j
_journal_volume 48
_journal_year 2019
_chemical_formula_moiety 'C34 H46 N2 O6 Te2'
_chemical_formula_sum 'C34 H46 N2 O6 Te2'
_chemical_formula_weight 833.93
_space_group_crystal_system triclinic
_space_group_IT_number 2
_space_group_name_Hall '-P 1'
_space_group_name_H-M_alt 'P -1'
_symmetry_space_group_name_Hall '-P 1'
_symmetry_space_group_name_H-M 'P -1'
_atom_sites_solution_hydrogens geom
_audit_creation_method SHELXL-2014/7
_audit_update_record
;
2017-07-11 deposited with the CCDC.    2019-06-04 downloaded from the CCDC.
;
_cell_angle_alpha 103.832(2)
_cell_angle_beta 114.891(2)
_cell_angle_gamma 91.144(2)
_cell_formula_units_Z 1
_cell_length_a 9.3292(2)
_cell_length_b 9.5482(2)
_cell_length_c 10.8122(2)
_cell_measurement_reflns_used 12351
_cell_measurement_temperature 100(2)
_cell_measurement_theta_max 31.1850
_cell_measurement_theta_min 2.4220
_cell_volume 840.33(3)
_computing_cell_refinement 'CrysAlisPro 1.171.38.43 (Rigaku OD, 2015)'
_computing_data_collection 'CrysAlisPro 1.171.38.43 (Rigaku OD, 2015)'
_computing_data_reduction 'CrysAlisPro 1.171.38.43 (Rigaku OD, 2015)'
_computing_molecular_graphics 'SHELXTL (Sheldrick, 2008)'
_computing_publication_material 'SHELXTL (Sheldrick, 2008)'
_computing_structure_refinement 'SHELXL-2014/7 (Sheldrick, 2008)'
_computing_structure_solution 'Shelxt (Sheldrick, 2015)'
_diffrn_ambient_temperature 100(2)
_diffrn_measured_fraction_theta_full 0.998
_diffrn_measured_fraction_theta_max 0.910
_diffrn_measurement_device_type 'dtrek-CrysAlisPro-abstract goniometer imported'
_diffrn_measurement_method '\w scans'
_diffrn_radiation_type MoK\a
_diffrn_radiation_wavelength 0.71073
_diffrn_reflns_av_R_equivalents 0.0394
_diffrn_reflns_av_unetI/netI 0.0365
_diffrn_reflns_Laue_measured_fraction_full 0.998
_diffrn_reflns_Laue_measured_fraction_max 0.910
_diffrn_reflns_limit_h_max 13
_diffrn_reflns_limit_h_min -13
_diffrn_reflns_limit_k_max 13
_diffrn_reflns_limit_k_min -13
_diffrn_reflns_limit_l_max 15
_diffrn_reflns_limit_l_min -14
_diffrn_reflns_number 18117
_diffrn_reflns_point_group_measured_fraction_full 0.998
_diffrn_reflns_point_group_measured_fraction_max 0.910
_diffrn_reflns_theta_full 25.500
_diffrn_reflns_theta_max 31.193
_diffrn_reflns_theta_min 2.430
_diffrn_source 'fine-focus sealed X-ray tube'
_exptl_absorpt_coefficient_mu 1.782
_exptl_absorpt_correction_T_max 1.00000
_exptl_absorpt_correction_T_min 0.79299
_exptl_absorpt_correction_type multi-scan
_exptl_absorpt_process_details
;
CrysAlisPro 1.171.38.43 (Rigaku Oxford Diffraction, 2015)
Empirical absorption correction using spherical harmonics,
 implemented in SCALE3 ABSPACK scaling algorithm.
;
_exptl_crystal_colour colourless
_exptl_crystal_density_diffrn 1.648
_exptl_crystal_description prismatic
_exptl_crystal_F_000 416
_exptl_crystal_size_max 0.124
_exptl_crystal_size_mid 0.089
_exptl_crystal_size_min 0.045
_refine_diff_density_max 1.290
_refine_diff_density_min -0.673
_refine_diff_density_rms 0.113
_refine_ls_extinction_method none
_refine_ls_goodness_of_fit_ref 1.060
_refine_ls_hydrogen_treatment constr
_refine_ls_matrix_type full
_refine_ls_number_parameters 205
_refine_ls_number_reflns 4956
_refine_ls_number_restraints 0
_refine_ls_restrained_S_all 1.060
_refine_ls_R_factor_all 0.0357
_refine_ls_R_factor_gt 0.0305
_refine_ls_shift/su_max 0.002
_refine_ls_shift/su_mean 0.000
_refine_ls_structure_factor_coef Fsqd
_refine_ls_weighting_details 'w=1/[\s^2^(Fo^2^)+(0.0336P)^2^+0.4222P] where P=(Fo^2^+2Fc^2^)/3'
_refine_ls_weighting_scheme calc
_refine_ls_wR_factor_gt 0.0679
_refine_ls_wR_factor_ref 0.0706
_reflns_Friedel_coverage 0.000
_reflns_number_gt 4501
_reflns_number_total 4956
_reflns_threshold_expression 'I > 2\s(I)'
_cod_data_source_file c9dt01926j2.cif
_cod_data_source_block 11
_cod_depositor_comments 'Adding full bibliography for 7700187--7700190.cif.'
_cod_database_code 7700188
_shelx_shelxl_version_number 2014/7
_shelx_space_group_comment
;
The symmetry employed for this shelxl refinement is uniquely defined
by the following loop, which should always be used as a source of
symmetry information in preference to the above space-group names.
They are only intended as comments.
;

loop_
_space_group_symop_operation_xyz
'x, y, z'
'-x, -y, -z'

loop_
_atom_site_label
_atom_site_type_symbol
_atom_site_fract_x
_atom_site_fract_y
_atom_site_fract_z
_atom_site_U_iso_or_equiv
_atom_site_adp_type
_atom_site_occupancy
_atom_site_site_symmetry_order
_atom_site_calc_flag
_atom_site_refinement_flags_posn
_atom_site_refinement_flags_adp
Te Te 0.15306(2) 0.09476(2) 0.61770(2) 0.01911(6) Uani 1 1 d . .
O1 O 0.0720(2) 0.25154(18) 0.53205(18) 0.0243(4) Uani 1 1 d . .
H1 H 0.1095 0.3319 0.5939 0.036 Uiso 1 1 calc R U
O2 O 0.2095(2) -0.07637(18) 0.68810(18) 0.0252(4) Uani 1 1 d . .
H2 H 0.1476 -0.1505 0.6277 0.038 Uiso 1 1 calc R U
O3 O 0.07143(19) -0.03138(18) 0.42479(17) 0.0210(3) Uani 1 1 d . .
N1 N 0.2042(3) 0.5056(2) 0.7127(2) 0.0251(4) Uani 1 1 d . .
C1 C 0.1791(3) 0.2185(3) 0.8228(2) 0.0223(5) Uani 1 1 d . .
C2 C 0.1192(3) 0.1405(3) 0.8884(3) 0.0280(5) Uani 1 1 d . .
H2A H 0.0730 0.0417 0.8423 0.034 Uiso 1 1 calc R U
C3 C 0.1262(3) 0.2054(4) 1.0198(3) 0.0361(6) Uani 1 1 d . .
H3A H 0.0859 0.1511 1.0641 0.043 Uiso 1 1 calc R U
C4 C 0.1915(3) 0.3487(3) 1.0863(3) 0.0357(6) Uani 1 1 d . .
H4A H 0.1960 0.3937 1.1765 0.043 Uiso 1 1 calc R U
C5 C 0.2506(3) 0.4270(3) 1.0219(3) 0.0309(6) Uani 1 1 d . .
H5A H 0.2955 0.5259 1.0690 0.037 Uiso 1 1 calc R U
C6 C 0.2462(3) 0.3649(3) 0.8895(2) 0.0226(5) Uani 1 1 d . .
C7 C 0.3209(3) 0.4580(3) 0.8311(3) 0.0248(5) Uani 1 1 d . .
H7A H 0.3866 0.5451 0.9082 0.030 Uiso 1 1 calc R U
H7B H 0.3929 0.4021 0.7989 0.030 Uiso 1 1 calc R U
C9 C 0.1017(4) 0.5990(3) 0.7554(3) 0.0364(6) Uani 1 1 d . .
H9A H 0.0464 0.5468 0.7941 0.055 Uiso 1 1 calc R U
H9B H 0.0231 0.6253 0.6730 0.055 Uiso 1 1 calc R U
H9C H 0.1669 0.6875 0.8280 0.055 Uiso 1 1 calc R U
C10 C 0.2870(4) 0.5797(3) 0.6526(3) 0.0372(6) Uani 1 1 d . .
H10A H 0.3506 0.5134 0.6201 0.056 Uiso 1 1 calc R U
H10B H 0.3573 0.6660 0.7251 0.056 Uiso 1 1 calc R U
H10C H 0.2085 0.6093 0.5723 0.056 Uiso 1 1 calc R U
C11 C 0.3913(3) 0.1429(3) 0.6402(3) 0.0224(5) Uani 1 1 d . .
C12 C 0.5245(3) 0.1397(3) 0.7666(3) 0.0263(5) Uani 1 1 d . .
C13 C 0.6763(3) 0.1807(3) 0.7814(3) 0.0344(6) Uani 1 1 d . .
H13A H 0.7664 0.1806 0.8665 0.041 Uiso 1 1 calc R U
C14 C 0.6999(4) 0.2211(3) 0.6770(4) 0.0407(7) Uani 1 1 d . .
H14A H 0.8046 0.2500 0.6904 0.049 Uiso 1 1 calc R U
C15 C 0.5703(4) 0.2193(3) 0.5531(3) 0.0376(7) Uani 1 1 d . .
H15A H 0.5873 0.2442 0.4799 0.045 Uiso 1 1 calc R U
C16 C 0.4148(3) 0.1823(3) 0.5309(3) 0.0276(5) Uani 1 1 d . .
C17 C 0.5173(3) 0.0936(3) 0.8882(3) 0.0352(6) Uani 1 1 d . .
H17A H 0.6251 0.0856 0.9553 0.053 Uiso 1 1 calc R U
H17B H 0.4504 -0.0010 0.8518 0.053 Uiso 1 1 calc R U
H17C H 0.4715 0.1662 0.9363 0.053 Uiso 1 1 calc R U
C18 C 0.2846(4) 0.1848(3) 0.3894(3) 0.0348(6) Uani 1 1 d . .
H18A H 0.3300 0.1819 0.3220 0.052 Uiso 1 1 calc R U
H18B H 0.2359 0.2742 0.4003 0.052 Uiso 1 1 calc R U
H18C H 0.2032 0.1001 0.3538 0.052 Uiso 1 1 calc R U

loop_
_atom_site_aniso_label
_atom_site_aniso_U_11
_atom_site_aniso_U_22
_atom_site_aniso_U_33
_atom_site_aniso_U_23
_atom_site_aniso_U_13
_atom_site_aniso_U_12
Te 0.01977(8) 0.01627(8) 0.01796(8) 0.00679(6) 0.00415(6) 0.00029(5)
O1 0.0277(9) 0.0169(8) 0.0211(8) 0.0081(6) 0.0026(7) 0.0003(7)
O2 0.0267(9) 0.0168(8) 0.0255(9) 0.0106(7) 0.0029(7) 0.0005(7)
O3 0.0203(8) 0.0187(8) 0.0195(8) 0.0034(6) 0.0057(6) -0.0030(6)
N1 0.0282(10) 0.0199(10) 0.0271(11) 0.0098(8) 0.0100(9) 0.0026(8)
C1 0.0207(11) 0.0247(12) 0.0188(11) 0.0082(9) 0.0050(9) 0.0026(9)
C2 0.0267(12) 0.0301(13) 0.0245(12) 0.0121(10) 0.0063(10) -0.0007(10)
C3 0.0341(14) 0.0509(18) 0.0273(13) 0.0164(13) 0.0141(12) 0.0042(13)
C4 0.0366(15) 0.0482(18) 0.0227(13) 0.0070(12) 0.0147(12) 0.0066(13)
C5 0.0280(13) 0.0315(14) 0.0249(12) 0.0017(11) 0.0073(10) 0.0042(11)
C6 0.0191(10) 0.0244(12) 0.0203(11) 0.0063(9) 0.0047(9) 0.0031(9)
C7 0.0238(11) 0.0192(11) 0.0272(12) 0.0052(9) 0.0081(10) 0.0007(9)
C9 0.0389(15) 0.0331(15) 0.0404(16) 0.0160(13) 0.0168(13) 0.0149(12)
C10 0.0493(17) 0.0266(14) 0.0417(16) 0.0131(12) 0.0236(14) 0.0011(12)
C11 0.0227(11) 0.0174(10) 0.0254(12) 0.0046(9) 0.0098(10) 0.0010(9)
C12 0.0239(12) 0.0199(11) 0.0271(12) 0.0026(9) 0.0058(10) 0.0041(9)
C13 0.0244(13) 0.0316(14) 0.0395(15) 0.0034(12) 0.0101(12) 0.0055(11)
C14 0.0318(15) 0.0363(16) 0.0553(19) 0.0049(14) 0.0243(14) 0.0024(12)
C15 0.0415(16) 0.0330(15) 0.0475(17) 0.0078(13) 0.0300(15) 0.0000(12)
C16 0.0337(13) 0.0201(11) 0.0301(13) 0.0051(10) 0.0159(11) 0.0007(10)
C17 0.0281(13) 0.0418(16) 0.0276(13) 0.0153(12) 0.0017(11) 0.0053(12)
C18 0.0426(16) 0.0388(15) 0.0281(13) 0.0138(12) 0.0180(12) -0.0005(13)

loop_
_atom_type_symbol
_atom_type_description
_atom_type_scat_dispersion_real
_atom_type_scat_dispersion_imag
_atom_type_scat_source
C C 0.0033 0.0016 'International Tables Vol C Tables 4.2.6.8 and 6.1.1.4'
H H 0.0000 0.0000 'International Tables Vol C Tables 4.2.6.8 and 6.1.1.4'
N N 0.0061 0.0033 'International Tables Vol C Tables 4.2.6.8 and 6.1.1.4'
O O 0.0106 0.0060 'International Tables Vol C Tables 4.2.6.8 and 6.1.1.4'
Te Te -0.5308 1.6751 'International Tables Vol C Tables 4.2.6.8 and 6.1.1.4'

loop_
_geom_angle_atom_site_label_1
_geom_angle_atom_site_label_2
_geom_angle_atom_site_label_3
_geom_angle
_geom_angle_site_symmetry_1
_geom_angle_site_symmetry_3
O1 Te O3 86.56(7) . .
O1 Te O2 173.11(7) . .
O3 Te O2 88.83(7) . .
O1 Te O3 86.67(7) . 2_556
O3 Te O3 78.08(7) . 2_556
O2 Te O3 87.37(7) . 2_556
O1 Te C1 92.59(8) . .
O3 Te C1 164.58(8) . .
O2 Te C1 90.49(8) . .
O3 Te C1 86.50(8) 2_556 .
O1 Te C11 94.37(8) . .
O3 Te C11 94.97(8) . .
O2 Te C11 91.12(8) . .
O3 Te C11 172.91(7) 2_556 .
C1 Te C11 100.45(9) . .
O1 Te Te 85.64(5) . 2_556
O3 Te Te 39.53(5) . 2_556
O2 Te Te 87.54(5) . 2_556
O3 Te Te 38.55(5) 2_556 2_556
C1 Te Te 125.05(6) . 2_556
C11 Te Te 134.48(6) . 2_556
Te O1 H1 109.5 . .
Te O2 H2 109.5 . .
Te O3 Te 101.92(7) . 2_556
C9 N1 C10 110.8(2) . .
C9 N1 C7 111.9(2) . .
C10 N1 C7 109.7(2) . .
C2 C1 C6 120.1(2) . .
C2 C1 Te 113.93(18) . .
C6 C1 Te 125.98(18) . .
C3 C2 C1 120.6(3) . .
C3 C2 H2A 119.7 . .
C1 C2 H2A 119.7 . .
C4 C3 C2 119.9(3) . .
C4 C3 H3A 120.1 . .
C2 C3 H3A 120.1 . .
C3 C4 C5 119.9(3) . .
C3 C4 H4A 120.1 . .
C5 C4 H4A 120.1 . .
C4 C5 C6 121.8(3) . .
C4 C5 H5A 119.1 . .
C6 C5 H5A 119.1 . .
C5 C6 C1 117.7(2) . .
C5 C6 C7 117.7(2) . .
C1 C6 C7 124.6(2) . .
N1 C7 C6 113.7(2) . .
N1 C7 H7A 108.8 . .
C6 C7 H7A 108.8 . .
N1 C7 H7B 108.8 . .
C6 C7 H7B 108.8 . .
H7A C7 H7B 107.7 . .
N1 C9 H9A 109.5 . .
N1 C9 H9B 109.5 . .
H9A C9 H9B 109.5 . .
N1 C9 H9C 109.5 . .
H9A C9 H9C 109.5 . .
H9B C9 H9C 109.5 . .
N1 C10 H10A 109.5 . .
N1 C10 H10B 109.5 . .
H10A C10 H10B 109.5 . .
N1 C10 H10C 109.5 . .
H10A C10 H10C 109.5 . .
H10B C10 H10C 109.5 . .
C12 C11 C16 119.9(2) . .
C12 C11 Te 119.74(18) . .
C16 C11 Te 120.30(18) . .
C13 C12 C11 118.2(3) . .
C13 C12 C17 116.2(2) . .
C11 C12 C17 125.5(2) . .
C14 C13 C12 122.2(3) . .
C14 C13 H13A 118.9 . .
C12 C13 H13A 118.9 . .
C15 C14 C13 119.1(3) . .
C15 C14 H14A 120.4 . .
C13 C14 H14A 120.4 . .
C14 C15 C16 122.3(3) . .
C14 C15 H15A 118.9 . .
C16 C15 H15A 118.9 . .
C15 C16 C11 118.3(3) . .
C15 C16 C18 116.3(2) . .
C11 C16 C18 125.5(2) . .
C12 C17 H17A 109.5 . .
C12 C17 H17B 109.5 . .
H17A C17 H17B 109.5 . .
C12 C17 H17C 109.5 . .
H17A C17 H17C 109.5 . .
H17B C17 H17C 109.5 . .
C16 C18 H18A 109.5 . .
C16 C18 H18B 109.5 . .
H18A C18 H18B 109.5 . .
C16 C18 H18C 109.5 . .
H18A C18 H18C 109.5 . .
H18B C18 H18C 109.5 . .

loop_
_geom_bond_atom_site_label_1
_geom_bond_atom_site_label_2
_geom_bond_distance
_geom_bond_site_symmetry_2
Te O1 1.9466(16) .
Te O3 1.9509(16) .
Te O2 1.9540(16) .
Te O3 1.9925(16) 2_556
Te C1 2.158(2) .
Te C11 2.159(2) .
Te Te 3.0629(3) 2_556
O1 H1 0.8400 .
O2 H2 0.8400 .
O3 Te 1.9924(16) 2_556
N1 C9 1.460(3) .
N1 C10 1.463(3) .
N1 C7 1.468(3) .
C1 C2 1.393(3) .
C1 C6 1.403(3) .
C2 C3 1.380(4) .
C2 H2A 0.9500 .
C3 C4 1.373(4) .
C3 H3A 0.9500 .
C4 C5 1.380(4) .
C4 H4A 0.9500 .
C5 C6 1.394(3) .
C5 H5A 0.9500 .
C6 C7 1.513(3) .
C7 H7A 0.9900 .
C7 H7B 0.9900 .
C9 H9A 0.9800 .
C9 H9B 0.9800 .
C9 H9C 0.9800 .
C10 H10A 0.9800 .
C10 H10B 0.9800 .
C10 H10C 0.9800 .
C11 C12 1.416(3) .
C11 C16 1.419(3) .
C12 C13 1.393(4) .
C12 C17 1.509(4) .
C13 C14 1.374(4) .
C13 H13A 0.9500 .
C14 C15 1.372(5) .
C14 H14A 0.9500 .
C15 C16 1.390(4) .
C15 H15A 0.9500 .
C16 C18 1.508(4) .
C17 H17A 0.9800 .
C17 H17B 0.9800 .
C17 H17C 0.9800 .
C18 H18A 0.9800 .
C18 H18B 0.9800 .
C18 H18C 0.9800 .

loop_
_geom_hbond_atom_site_label_D
_geom_hbond_atom_site_label_H
_geom_hbond_atom_site_label_A
_geom_hbond_distance_DH
_geom_hbond_distance_HA
_geom_hbond_distance_DA
_geom_hbond_angle_DHA
_geom_hbond_site_symmetry_A
O1 H1 N1 0.84 1.77 2.609(3) 172.3 .
O2 H2 O1 0.84 2.06 2.831(2) 151.8 2_556
C9 H9B O1 0.98 2.59 3.507(3) 155.5 2_566

loop_
_geom_torsion_atom_site_label_1
_geom_torsion_atom_site_label_2
_geom_torsion_atom_site_label_3
_geom_torsion_atom_site_label_4
_geom_torsion
C6 C1 C2 C3 -0.6(4)
Te C1 C2 C3 -179.5(2)
C1 C2 C3 C4 0.6(4)
C2 C3 C4 C5 -0.3(4)
C3 C4 C5 C6 0.0(4)
C4 C5 C6 C1 0.0(4)
C4 C5 C6 C7 -177.3(2)
C2 C1 C6 C5 0.3(3)
Te C1 C6 C5 179.11(18)
C2 C1 C6 C7 177.3(2)
Te C1 C6 C7 -3.9(3)
C9 N1 C7 C6 63.2(3)
C10 N1 C7 C6 -173.3(2)
C5 C6 C7 N1 -107.9(3)
C1 C6 C7 N1 75.1(3)
C16 C11 C12 C13 2.1(4)
Te C11 C12 C13 -175.82(18)
C16 C11 C12 C17 -177.1(2)
Te C11 C12 C17 5.0(3)
C11 C12 C13 C14 -1.1(4)
C17 C12 C13 C14 178.2(3)
C12 C13 C14 C15 -0.9(4)
C13 C14 C15 C16 2.1(5)
C14 C15 C16 C11 -1.1(4)
C14 C15 C16 C18 -179.9(3)
C12 C11 C16 C15 -1.0(4)
Te C11 C16 C15 176.86(19)
C12 C11 C16 C18 177.6(2)
Te C11 C16 C18 -4.5(3)
